data_2221842
loop_
_publ_author_name
'Bahadur, Sher'
'Anis, Itrat'
'Shah, Muhammad Raza'
'Singh, Kuldip'

_publ_section_title
;
 2-(2-Methyl-5-nitro-1<i>H</i>-imidazol-1-yl)ethyl 3-bromobenzoate
;
_journal_coeditor_code TK2425
_journal_issue 5
_journal_name_full 'Acta Crystallographica Section E'
_journal_page_first o1176
_journal_paper_doi 10.1107/S1600536809015499
_journal_volume 65
_journal_year 2009
_chemical_formula_iupac 'C13 H12 Br N3 O4'
_chemical_formula_moiety 'C13 H12 Br N3 O4'
_chemical_formula_sum 'C13 H12 Br N3 O4'
_chemical_formula_weight 354.17
_chemical_name_systematic
;
2-(2-Methyl-5-nitro-1<i>H</i>-imidazol-1-yl)ethyl 3-bromobenzoate
;
_space_group_IT_number 9
_symmetry_cell_setting monoclinic
_symmetry_space_group_name_Hall 'C -2yc'
_symmetry_space_group_name_H-M 'C 1 c 1'
_atom_sites_solution_hydrogens geom
_atom_sites_solution_primary direct
_atom_sites_solution_secondary difmap
_audit_creation_method SHELXL-97
_cell_angle_alpha 90
_cell_angle_beta 124.488(3)
_cell_angle_gamma 90
_cell_formula_units_Z 4
_cell_length_a 11.871(2)
_cell_length_b 19.840(4)
_cell_length_c 7.1983(13)
_cell_measurement_reflns_used 616
_cell_measurement_temperature 150(2)
_cell_measurement_theta_max 23.3
_cell_measurement_theta_min 3.7
_cell_volume 1397.4(4)
_computing_cell_refinement 'SAINT (Bruker, 1999)'
_computing_data_collection 'SMART (Bruker, 2001)'
_computing_data_reduction 'SAINT (Bruker, 1999)'
_computing_molecular_graphics 'SHELXTL (Sheldrick, 2008)'
_computing_publication_material 'SHELXTL (Sheldrick, 2008)'
_computing_structure_refinement 'SHELXL97 (Sheldrick, 2008)'
_computing_structure_solution 'SHELXS97 (Sheldrick, 2008)'
_diffrn_ambient_temperature 150(2)
_diffrn_measured_fraction_theta_full 1.000
_diffrn_measured_fraction_theta_max 1.000
_diffrn_measurement_device_type 'Bruker APEX 2000 CCD area-detector'
_diffrn_measurement_method '\f and \w'
_diffrn_radiation_monochromator graphite
_diffrn_radiation_source 'fine-focus sealed tube'
_diffrn_radiation_type MoK\a
_diffrn_radiation_wavelength 0.71073
_diffrn_reflns_av_R_equivalents 0.087
_diffrn_reflns_av_sigmaI/netI 0.148
_diffrn_reflns_limit_h_max 14
_diffrn_reflns_limit_h_min -14
_diffrn_reflns_limit_k_max 23
_diffrn_reflns_limit_k_min -24
_diffrn_reflns_limit_l_max 8
_diffrn_reflns_limit_l_min -8
_diffrn_reflns_number 5456
_diffrn_reflns_theta_full 26.0
_diffrn_reflns_theta_max 26.0
_diffrn_reflns_theta_min 2.1
_exptl_absorpt_coefficient_mu 2.961
_exptl_absorpt_correction_T_max 0.916
_exptl_absorpt_correction_T_min 0.589
_exptl_absorpt_correction_type multi-scan
_exptl_absorpt_process_details '(SADABS; Sheldrick, 1996)'
_exptl_crystal_colour colourless
_exptl_crystal_density_diffrn 1.683
_exptl_crystal_density_method 'not measured'
_exptl_crystal_description needle
_exptl_crystal_F_000 712
_exptl_crystal_size_max 0.20
_exptl_crystal_size_mid 0.07
_exptl_crystal_size_min 0.03
_refine_diff_density_max 0.66
_refine_diff_density_min -0.55
_refine_ls_abs_structure_details 'Flack (1983), 1301 Friedel pairs'
_refine_ls_abs_structure_Flack 0.091(17)
_refine_ls_extinction_method none
_refine_ls_goodness_of_fit_ref 0.86
_refine_ls_hydrogen_treatment constr
_refine_ls_matrix_type full
_refine_ls_number_parameters 191
_refine_ls_number_reflns 2680
_refine_ls_number_restraints 2
_refine_ls_restrained_S_all 0.86
_refine_ls_R_factor_all 0.101
_refine_ls_R_factor_gt 0.061
_refine_ls_shift/su_max 0.001
_refine_ls_shift/su_mean 0.000
_refine_ls_structure_factor_coef Fsqd
_refine_ls_weighting_details 'calc w=1/[\s^2^(Fo^2^)+(0.0345P)^2^] where P=(Fo^2^+2Fc^2^)/3'
_refine_ls_weighting_scheme calc
_refine_ls_wR_factor_gt 0.106
_refine_ls_wR_factor_ref 0.119
_reflns_number_gt 1636
_reflns_number_total 2680
_reflns_threshold_expression I>2\s(I)
_cod_data_source_file tk2425.cif
_cod_data_source_block I
_cod_depositor_comments
;
The following automatic conversions were performed:
'_symmetry_cell_setting' value 'Monoclinic' changed to 'monoclinic'
according to '/home/saulius/struct/CIF-dictionaries/cif_core.dic'
dictionary named 'cif_core.dic' version 2.4.1 from 2010-06-29.

Automatic conversion script
Id: cif_fix_enum 1527 2010-12-29 10:47:43Z saulius 

The following automatic conversions were performed:

'_symmetry_cell_setting' value 'Monoclinic' changed to 'monoclinic'
according to /home/saulius/struct/CIF-dictionaries/cif_core.dic
dictionary named 'cif_core.dic' version 2.4.1 from 2010-06-29.

Automatic conversion script
Id: cif_fix_values 1715 2011-07-08 13:25:40Z adriana 
;
_cod_original_sg_symbol_H-M 'C c'
_cod_database_code 2221842
_cod_database_fobs_code 2221842

loop_
_symmetry_equiv_pos_as_xyz
'x, y, z'
'x, -y, z+1/2'
'x+1/2, y+1/2, z'
'x+1/2, -y+1/2, z+1/2'

loop_
_atom_site_type_symbol
_atom_site_label
_atom_site_fract_x
_atom_site_fract_y
_atom_site_fract_z
_atom_site_U_iso_or_equiv
_atom_site_adp_type
_atom_site_calc_flag
_atom_site_refinement_flags
_atom_site_occupancy
_atom_site_disorder_assembly
_atom_site_disorder_group
Br Br1 0.81001(10) 0.59782(5) 0.72927(13) 0.0588(3) Uani d . 1 . .
O O1 0.0138(5) 0.6343(3) 0.5323(9) 0.0363(14) Uani d . 1 . .
O O2 0.0896(5) 0.7074(3) 0.8019(9) 0.0434(15) Uani d . 1 . .
O O3 0.2933(5) 0.5475(3) 0.4184(9) 0.0309(14) Uani d . 1 . .
O O4 0.2623(6) 0.4375(3) 0.4381(11) 0.0437(16) Uani d . 1 . .
N N1 0.0966(6) 0.6786(3) 0.6597(11) 0.0322(16) Uani d . 1 . .
N N2 0.2152(6) 0.6769(3) 0.4669(9) 0.0234(14) Uani d . 1 . .
N N3 0.3904(6) 0.7449(3) 0.6962(11) 0.0324(16) Uani d . 1 . .
C C1 0.2023(8) 0.6976(4) 0.6362(12) 0.0261(17) Uani d . 1 . .
C C2 0.3074(10) 0.7391(4) 0.7650(18) 0.042(3) Uani d . 1 . .
H H2 0.3216 0.7622 0.8924 0.050 Uiso calc R 1 . .
C C3 0.3307(8) 0.7090(4) 0.5099(13) 0.0281(18) Uani d . 1 . .
C C4 0.1261(7) 0.6329(4) 0.2730(12) 0.0280(18) Uani d . 1 . .
H H4A 0.1413 0.6422 0.1537 0.034 Uiso calc R 1 . .
H H4B 0.0295 0.6436 0.2115 0.034 Uiso calc R 1 . .
C C5 0.1513(7) 0.5597(4) 0.3332(13) 0.0294(19) Uani d . 1 . .
H H5A 0.1344 0.5490 0.4498 0.035 Uiso calc R 1 . .
H H5B 0.0903 0.5315 0.1988 0.035 Uiso calc R 1 . .
C C6 0.3328(8) 0.4832(4) 0.4592(12) 0.0222(18) Uani d . 1 . .
C C7 0.4765(8) 0.4759(4) 0.5349(12) 0.0263(19) Uani d . 1 . .
C C8 0.5272(9) 0.4134(4) 0.5409(13) 0.041(2) Uani d . 1 . .
H H8 0.4686 0.3754 0.4966 0.049 Uiso calc R 1 . .
C C9 0.6614(10) 0.4036(5) 0.6098(14) 0.048(2) Uani d . 1 . .
H H9 0.6962 0.3596 0.6198 0.057 Uiso calc R 1 . .
C C10 0.7422(9) 0.4597(5) 0.6630(13) 0.049(3) Uani d . 1 . .
H H10 0.8333 0.4538 0.7053 0.059 Uiso calc R 1 . .
C C11 0.6978(8) 0.5231(4) 0.6579(12) 0.035(2) Uani d . 1 . .
C C12 0.5625(7) 0.5325(4) 0.5850(12) 0.032(2) Uani d . 1 . .
H H12 0.5277 0.5768 0.5688 0.038 Uiso calc R 1 . .
C C13 0.3796(8) 0.7029(4) 0.3597(13) 0.043(2) Uani d . 1 . .
H H13A 0.3319 0.7359 0.2373 0.064 Uiso calc R 1 . .
H H13B 0.3608 0.6573 0.2962 0.064 Uiso calc R 1 . .
H H13C 0.4781 0.7115 0.4472 0.064 Uiso calc R 1 . .

loop_
_atom_site_aniso_label
_atom_site_aniso_U_11
_atom_site_aniso_U_22
_atom_site_aniso_U_33
_atom_site_aniso_U_12
_atom_site_aniso_U_13
_atom_site_aniso_U_23
Br1 0.0321(4) 0.0955(8) 0.0384(5) -0.0218(7) 0.0137(4) 0.0017(7)
O1 0.025(3) 0.046(4) 0.035(3) -0.002(3) 0.014(3) 0.006(3)
O2 0.038(3) 0.065(4) 0.039(3) 0.001(3) 0.028(3) -0.007(3)
O3 0.025(3) 0.031(3) 0.036(4) 0.002(3) 0.017(3) 0.005(3)
O4 0.042(4) 0.031(3) 0.062(4) -0.003(3) 0.032(4) 0.005(3)
N1 0.021(4) 0.044(4) 0.030(4) 0.007(3) 0.014(3) 0.013(3)
N2 0.025(4) 0.028(4) 0.018(3) -0.009(3) 0.012(3) -0.003(3)
N3 0.031(4) 0.036(4) 0.036(4) -0.007(3) 0.022(4) -0.012(3)
C1 0.024(4) 0.031(4) 0.025(4) -0.005(4) 0.015(4) -0.006(4)
C2 0.030(5) 0.030(5) 0.059(7) 0.003(5) 0.021(5) 0.000(5)
C3 0.035(5) 0.024(4) 0.030(5) 0.006(4) 0.021(4) 0.008(4)
C4 0.027(4) 0.039(5) 0.022(4) -0.005(4) 0.017(4) 0.000(4)
C5 0.021(4) 0.043(5) 0.028(5) -0.003(4) 0.017(4) 0.008(4)
C6 0.027(5) 0.028(5) 0.010(4) -0.004(4) 0.010(3) -0.002(4)
C7 0.024(4) 0.037(5) 0.019(4) 0.005(4) 0.013(4) -0.002(4)
C8 0.044(6) 0.046(6) 0.024(5) 0.004(5) 0.014(4) 0.003(4)
C9 0.049(6) 0.049(6) 0.041(6) 0.022(5) 0.023(5) 0.011(5)
C10 0.038(5) 0.085(8) 0.035(6) 0.012(5) 0.027(5) 0.012(5)
C11 0.029(5) 0.050(6) 0.021(4) 0.005(4) 0.011(4) 0.000(4)
C12 0.025(4) 0.045(5) 0.021(4) 0.009(4) 0.010(4) 0.009(4)
C13 0.053(6) 0.043(5) 0.044(5) -0.010(5) 0.035(5) 0.006(4)

loop_
_atom_type_symbol
_atom_type_description
_atom_type_scat_dispersion_real
_atom_type_scat_dispersion_imag
_atom_type_scat_source
C C 0.0033 0.0016 'International Tables Vol C Tables 4.2.6.8 and 6.1.1.4'
H H 0.0000 0.0000 'International Tables Vol C Tables 4.2.6.8 and 6.1.1.4'
N N 0.0061 0.0033 'International Tables Vol C Tables 4.2.6.8 and 6.1.1.4'
O O 0.0106 0.0060 'International Tables Vol C Tables 4.2.6.8 and 6.1.1.4'
Br Br -0.2901 2.4595 'International Tables Vol C Tables 4.2.6.8 and 6.1.1.4'

loop_
_geom_angle_atom_site_label_1
_geom_angle_atom_site_label_2
_geom_angle_atom_site_label_3
_geom_angle_site_symmetry_1
_geom_angle_site_symmetry_3
_geom_angle
_geom_angle_publ_flag
C6 O3 C5 . . 115.6(6) ?
O2 N1 O1 . . 123.3(6) ?
O2 N1 C1 . . 117.7(7) ?
O1 N1 C1 . . 119.0(6) ?
C1 N2 C3 . . 105.0(6) ?
C1 N2 C4 . . 129.7(6) ?
C3 N2 C4 . . 125.2(6) ?
C3 N3 C2 . . 104.3(7) ?
C2 C1 N2 . . 105.7(7) ?
C2 C1 N1 . . 128.8(8) ?
N2 C1 N1 . . 125.4(6) ?
N3 C2 C1 . . 113.0(9) ?
N3 C2 H2 . . 123.5 ?
C1 C2 H2 . . 123.5 ?
N3 C3 N2 . . 111.8(6) ?
N3 C3 C13 . . 125.1(7) ?
N2 C3 C13 . . 123.0(7) ?
N2 C4 C5 . . 112.5(6) ?
N2 C4 H4A . . 109.1 ?
C5 C4 H4A . . 109.1 ?
N2 C4 H4B . . 109.1 ?
C5 C4 H4B . . 109.1 ?
H4A C4 H4B . . 107.8 ?
O3 C5 C4 . . 106.1(6) ?
O3 C5 H5A . . 110.5 ?
C4 C5 H5A . . 110.5 ?
O3 C5 H5B . . 110.5 ?
C4 C5 H5B . . 110.5 ?
H5A C5 H5B . . 108.7 ?
O4 C6 O3 . . 124.8(7) ?
O4 C6 C7 . . 124.0(8) ?
O3 C6 C7 . . 111.3(7) ?
C8 C7 C12 . . 118.0(7) ?
C8 C7 C6 . . 119.7(8) ?
C12 C7 C6 . . 122.1(7) ?
C7 C8 C9 . . 122.2(8) ?
C7 C8 H8 . . 118.9 ?
C9 C8 H8 . . 118.9 ?
C10 C9 C8 . . 117.7(8) ?
C10 C9 H9 . . 121.1 ?
C8 C9 H9 . . 121.1 ?
C11 C10 C9 . . 122.9(8) ?
C11 C10 H10 . . 118.5 ?
C9 C10 H10 . . 118.5 ?
C10 C11 C12 . . 118.9(8) ?
C10 C11 Br1 . . 121.6(7) ?
C12 C11 Br1 . . 119.3(6) ?
C11 C12 C7 . . 120.0(8) ?
C11 C12 H12 . . 120.0 ?
C7 C12 H12 . . 120.0 ?
C3 C13 H13A . . 109.5 ?
C3 C13 H13B . . 109.5 ?
H13A C13 H13B . . 109.5 ?
C3 C13 H13C . . 109.5 ?
H13A C13 H13C . . 109.5 ?
H13B C13 H13C . . 109.5 ?

loop_
_geom_bond_atom_site_label_1
_geom_bond_atom_site_label_2
_geom_bond_site_symmetry_2
_geom_bond_distance
_geom_bond_publ_flag
Br1 C11 . 1.861(8) ?
O1 N1 . 1.248(7) ?
O2 N1 . 1.216(8) ?
O3 C6 . 1.334(9) ?
O3 C5 . 1.451(8) ?
O4 C6 . 1.183(9) ?
N1 C1 . 1.410(9) ?
N2 C1 . 1.374(9) ?
N2 C3 . 1.378(9) ?
N2 C4 . 1.468(8) ?
N3 C3 . 1.317(9) ?
N3 C2 . 1.334(11) ?
C1 C2 . 1.336(12) ?
C2 H2 . 0.9500 ?
C3 C13 . 1.493(10) ?
C4 C5 . 1.497(10) ?
C4 H4A . 0.9900 ?
C4 H4B . 0.9900 ?
C5 H5A . 0.9900 ?
C5 H5B . 0.9900 ?
C6 C7 . 1.475(10) ?
C7 C8 . 1.369(10) ?
C7 C12 . 1.420(11) ?
C8 C9 . 1.389(12) ?
C8 H8 . 0.9500 ?
C9 C10 . 1.375(11) ?
C9 H9 . 0.9500 ?
C10 C11 . 1.356(11) ?
C10 H10 . 0.9500 ?
C11 C12 . 1.391(10) ?
C12 H12 . 0.9500 ?
C13 H13A . 0.9800 ?
C13 H13B . 0.9800 ?
C13 H13C . 0.9800 ?

loop_
_geom_hbond_atom_site_label_D
_geom_hbond_atom_site_label_H
_geom_hbond_atom_site_label_A
_geom_hbond_site_symmetry_A
_geom_hbond_distance_DH
_geom_hbond_distance_HA
_geom_hbond_distance_DA
_geom_hbond_angle_DHA
_geom_hbond_publ_flag
C4 H4a O2 1_554 0.99 2.59 3.494(10) 152 y

loop_
_geom_torsion_atom_site_label_1
_geom_torsion_atom_site_label_2
_geom_torsion_atom_site_label_3
_geom_torsion_atom_site_label_4
_geom_torsion_site_symmetry_1
_geom_torsion_site_symmetry_2
_geom_torsion_site_symmetry_3
_geom_torsion_site_symmetry_4
_geom_torsion
_geom_torsion_publ_flag
C3 N2 C1 C2 . . . . -0.1(8) ?
C4 N2 C1 C2 . . . . -177.6(7) ?
C3 N2 C1 N1 . . . . 178.8(7) ?
C4 N2 C1 N1 . . . . 1.3(12) ?
O2 N1 C1 C2 . . . . 7.5(12) ?
O1 N1 C1 C2 . . . . -173.8(8) ?
O2 N1 C1 N2 . . . . -171.2(7) ?
O1 N1 C1 N2 . . . . 7.5(10) ?
C3 N3 C2 C1 . . . . 3.8(10) ?
N2 C1 C2 N3 . . . . -2.3(10) ?
N1 C1 C2 N3 . . . . 178.8(7) ?
C2 N3 C3 N2 . . . . -3.8(9) ?
C2 N3 C3 C13 . . . . 176.0(8) ?
C1 N2 C3 N3 . . . . 2.5(8) ?
C4 N2 C3 N3 . . . . -179.8(6) ?
C1 N2 C3 C13 . . . . -177.3(7) ?
C4 N2 C3 C13 . . . . 0.3(11) ?
C1 N2 C4 C5 . . . . -81.4(9) ?
C3 N2 C4 C5 . . . . 101.6(8) ?
C6 O3 C5 C4 . . . . -173.1(6) ?
N2 C4 C5 O3 . . . . -59.7(7) ?
C5 O3 C6 O4 . . . . -2.7(11) ?
C5 O3 C6 C7 . . . . 177.4(6) ?
O4 C6 C7 C8 . . . . 13.3(12) ?
O3 C6 C7 C8 . . . . -166.7(7) ?
O4 C6 C7 C12 . . . . -172.0(7) ?
O3 C6 C7 C12 . . . . 8.0(10) ?
C12 C7 C8 C9 . . . . 4.8(12) ?
C6 C7 C8 C9 . . . . 179.8(7) ?
C7 C8 C9 C10 . . . . -3.0(13) ?
C8 C9 C10 C11 . . . . 2.2(13) ?
C9 C10 C11 C12 . . . . -3.3(13) ?
C9 C10 C11 Br1 . . . . -179.6(6) ?
C10 C11 C12 C7 . . . . 5.1(11) ?
Br1 C11 C12 C7 . . . . -178.5(6) ?
C8 C7 C12 C11 . . . . -5.8(11) ?
C6 C7 C12 C11 . . . . 179.4(7) ?

loop_
_cod_related_entry_id
_cod_related_entry_database
_cod_related_entry_code
1 ChemSpider 24742263
